data_7240031
loop_
_publ_author_name
'Liu, Guocheng'
'Liang, Shuang'
'Li, Qiaomin'
'Guo, Jiao'
'Xu, Na'
'Wang, Xiuli'
'Li, Yan'
'Chen, Baokuan'

_publ_section_title
;
 Metal/N-donor-induced versatile structures and properties of seven 0D
 \\rightarrow 3D complexes based on dpq/dppz and O-bridged tricarboxylate:
 fluorescence and electrochemical behaviors
;
_journal_issue 7
_journal_name_full CrystEngComm
_journal_page_first 1209
_journal_page_last 1219
_journal_paper_doi 10.1039/C9CE01878F
_journal_volume 22
_journal_year 2020
_chemical_formula_moiety 'C33 H18 Co N4 O7, H2 O'
_chemical_formula_sum 'C33 H20 Co N4 O8'
_chemical_formula_weight 659.46
_space_group_crystal_system monoclinic
_space_group_IT_number 14
_space_group_name_Hall '-P 2yn'
_space_group_name_H-M_alt 'P 1 21/n 1'
_atom_sites_solution_hydrogens mixed
_atom_sites_solution_primary direct
_audit_creation_method SHELXL-2014/7
_audit_update_record
;
2019-12-27 deposited with the CCDC.	2020-01-06 downloaded from the CCDC.
;
_cell_angle_alpha 90
_cell_angle_beta 94.189(2)
_cell_angle_gamma 90
_cell_formula_units_Z 4
_cell_length_a 7.6768(6)
_cell_length_b 22.9016(18)
_cell_length_c 15.1581(12)
_cell_measurement_reflns_used 1649
_cell_measurement_temperature 296(2)
_cell_measurement_theta_max 23.084
_cell_measurement_theta_min 2.231
_cell_volume 2657.8(4)
_computing_cell_refinement 'SAINT-plus (Bruker, 2007)'
_computing_data_collection 'APEX2 (Bruker, 2007)'
_computing_data_reduction 'SAINT-plus (Bruker, 2007)'
_computing_molecular_graphics SHELXTL
_computing_publication_material SHELXTL
_computing_structure_refinement 'SHELXL-2014/7 (Sheldrick, 2014)'
_computing_structure_solution 'SHELXTL (Sheldrick, 2008)'
_diffrn_ambient_temperature 296(2)
_diffrn_measured_fraction_theta_full 1.000
_diffrn_measured_fraction_theta_max 1.000
_diffrn_measurement_device_type 'Bruker APEXII CCD'
_diffrn_measurement_method '\f and \w scans'
_diffrn_radiation_type MoK\a
_diffrn_radiation_wavelength 0.71073
_diffrn_reflns_av_R_equivalents 0.0775
_diffrn_reflns_av_unetI/netI 0.0871
_diffrn_reflns_Laue_measured_fraction_full 1.000
_diffrn_reflns_Laue_measured_fraction_max 1.000
_diffrn_reflns_limit_h_max 9
_diffrn_reflns_limit_h_min -9
_diffrn_reflns_limit_k_max 27
_diffrn_reflns_limit_k_min -27
_diffrn_reflns_limit_l_max 13
_diffrn_reflns_limit_l_min -18
_diffrn_reflns_number 15601
_diffrn_reflns_point_group_measured_fraction_full 1.000
_diffrn_reflns_point_group_measured_fraction_max 1.000
_diffrn_reflns_theta_full 25.242
_diffrn_reflns_theta_max 25.352
_diffrn_reflns_theta_min 1.614
_exptl_absorpt_coefficient_mu 0.713
_exptl_absorpt_correction_T_max 0.926
_exptl_absorpt_correction_T_min 0.812
_exptl_absorpt_correction_type multi-scan
_exptl_absorpt_process_details '(SADABS; Sheldrick, 1996)'
_exptl_crystal_colour purple
_exptl_crystal_density_diffrn 1.648
_exptl_crystal_density_method 'not measured'
_exptl_crystal_description block
_exptl_crystal_F_000 1348
_exptl_crystal_size_max 0.150
_exptl_crystal_size_mid 0.130
_exptl_crystal_size_min 0.110
_refine_diff_density_max 0.336
_refine_diff_density_min -0.434
_refine_diff_density_rms 0.070
_refine_ls_extinction_method none
_refine_ls_goodness_of_fit_ref 1.008
_refine_ls_hydrogen_treatment constr
_refine_ls_matrix_type full
_refine_ls_number_parameters 415
_refine_ls_number_reflns 4855
_refine_ls_number_restraints 0
_refine_ls_restrained_S_all 1.008
_refine_ls_R_factor_all 0.1017
_refine_ls_R_factor_gt 0.0479
_refine_ls_shift/su_max 0.000
_refine_ls_shift/su_mean 0.000
_refine_ls_structure_factor_coef Fsqd
_refine_ls_weighting_details 'w=1/[\s^2^(Fo^2^)+(0.0506P)^2^] where P=(Fo^2^+2Fc^2^)/3'
_refine_ls_weighting_scheme calc
_refine_ls_wR_factor_gt 0.0997
_refine_ls_wR_factor_ref 0.1172
_reflns_Friedel_coverage 0.000
_reflns_number_gt 2985
_reflns_number_total 4855
_reflns_threshold_expression 'I > 2\s(I)'
_cod_data_source_file c9ce01878f2.cif
_cod_data_source_block 6
_cod_depositor_comments 'Adding full bibliography for 7240030--7240036.cif.'
_cod_original_sg_symbol_H-M 'P 21/n'
_cod_database_code 7240031
_shelx_shelxl_version_number 2014/7
_shelx_space_group_comment
;
The symmetry employed for this shelxl refinement is uniquely defined
by the following loop, which should always be used as a source of
symmetry information in preference to the above space-group names.
They are only intended as comments.
;
_shelx_estimated_absorpt_t_min 0.901
_shelx_estimated_absorpt_t_max 0.926

loop_
_space_group_symop_operation_xyz
'x, y, z'
'-x+1/2, y+1/2, -z+1/2'
'-x, -y, -z'
'x-1/2, -y-1/2, z-1/2'

loop_
_atom_site_label
_atom_site_type_symbol
_atom_site_fract_x
_atom_site_fract_y
_atom_site_fract_z
_atom_site_U_iso_or_equiv
_atom_site_adp_type
_atom_site_occupancy
_atom_site_site_symmetry_order
_atom_site_calc_flag
_atom_site_refinement_flags_posn
_atom_site_refinement_flags_adp
_atom_site_refinement_flags_occupancy
_atom_site_disorder_assembly
_atom_site_disorder_group
Co1 Co 0.00890(6) 0.02809(2) 0.13627(3) 0.02862(17) Uani 1 1 d . . . . .
O1W O -0.5895(5) 0.1950(2) -0.5265(3) 0.1208(17) Uani 1 1 d . . . . .
H1A H -0.4731 0.1907 -0.5047 0.145 Uiso 1 1 d R U . . .
H1B H -0.6095 0.2339 -0.5141 0.145 Uiso 1 1 d R U . . .
O1 O 0.8498(3) 0.09060(13) 0.08837(19) 0.0465(8) Uani 1 1 d . . . . .
O2 O 0.9335(3) 0.17196(14) 0.0242(2) 0.0536(9) Uani 1 1 d . . . . .
O3 O 0.1142(3) 0.03864(12) -0.07434(18) 0.0423(8) Uani 1 1 d . . . . .
O4 O 0.2191(3) 0.03967(12) 0.06760(17) 0.0372(7) Uani 1 1 d . . . . .
O5 O -0.2237(4) 0.24283(13) -0.4692(2) 0.0540(9) Uani 1 1 d . . . . .
O6 O -0.2935(4) 0.30695(14) -0.3677(2) 0.0553(9) Uani 1 1 d . . . . .
H6A H -0.3870 0.3120 -0.4057 0.066 Uiso 1 1 d R U . . .
O7 O 0.4283(3) 0.21813(11) -0.19030(18) 0.0372(7) Uani 1 1 d . . . . .
N1 N 0.0250(4) 0.06907(13) 0.2625(2) 0.0305(8) Uani 1 1 d . . . . .
N2 N 0.1279(4) -0.03676(13) 0.22328(19) 0.0274(8) Uani 1 1 d . . . . .
N3 N 0.2283(4) 0.04227(13) 0.5680(2) 0.0298(8) Uani 1 1 d . . . . .
N4 N 0.3539(4) -0.06947(14) 0.5236(2) 0.0309(8) Uani 1 1 d . . . . .
C1 C 0.6444(4) 0.13762(16) -0.0092(2) 0.0238(9) Uani 1 1 d . . . . .
C2 C 0.5184(4) 0.09729(15) 0.0108(2) 0.0244(9) Uani 1 1 d . . . . .
H2 H 0.5434 0.0700 0.0553 0.029 Uiso 1 1 calc R U . . .
C3 C 0.3554(4) 0.09739(15) -0.0351(2) 0.0224(9) Uani 1 1 d . . . . .
C4 C 0.3202(4) 0.13763(15) -0.1037(2) 0.0257(9) Uani 1 1 d . . . . .
H4 H 0.2134 0.1370 -0.1368 0.031 Uiso 1 1 calc R U . . .
C5 C 0.4458(4) 0.17814(15) -0.1215(2) 0.0242(9) Uani 1 1 d . . . . .
C6 C 0.6059(4) 0.17920(16) -0.0742(2) 0.0261(9) Uani 1 1 d . . . . .
H6 H 0.6877 0.2076 -0.0858 0.031 Uiso 1 1 calc R U . . .
C7 C 0.8249(5) 0.13366(19) 0.0383(3) 0.0320(10) Uani 1 1 d . . . . .
C8 C 0.2188(5) 0.05516(16) -0.0122(3) 0.0275(9) Uani 1 1 d . . . . .
C9 C 0.2659(5) 0.22658(16) -0.2376(3) 0.0313(10) Uani 1 1 d . . . . .
C10 C 0.1275(5) 0.25010(17) -0.1985(3) 0.0356(10) Uani 1 1 d . . . . .
H10 H 0.1332 0.2561 -0.1377 0.043 Uiso 1 1 calc R U . . .
C11 C -0.0227(5) 0.26503(18) -0.2510(3) 0.0377(11) Uani 1 1 d . . . . .
H11 H -0.1164 0.2823 -0.2255 0.045 Uiso 1 1 calc R U . . .
C12 C -0.0324(5) 0.25414(17) -0.3408(3) 0.0317(10) Uani 1 1 d . . . . .
C13 C 0.1087(5) 0.22957(18) -0.3777(3) 0.0390(11) Uani 1 1 d . . . . .
H13 H 0.1027 0.2220 -0.4381 0.047 Uiso 1 1 calc R U . . .
C14 C 0.2584(5) 0.21612(18) -0.3266(3) 0.0417(11) Uani 1 1 d . . . . .
H14 H 0.3539 0.2001 -0.3522 0.050 Uiso 1 1 calc R U . . .
C15 C -0.1932(5) 0.26730(19) -0.3990(3) 0.0374(11) Uani 1 1 d . . . . .
C16 C -0.0330(5) 0.12239(18) 0.2821(3) 0.0408(11) Uani 1 1 d . . . . .
H16 H -0.0858 0.1449 0.2366 0.049 Uiso 1 1 calc R U . . .
C17 C -0.0184(6) 0.14543(18) 0.3660(3) 0.0457(12) Uani 1 1 d . . . . .
H17 H -0.0612 0.1826 0.3761 0.055 Uiso 1 1 calc R U . . .
C18 C 0.0590(5) 0.11383(17) 0.4348(3) 0.0379(11) Uani 1 1 d . . . . .
H18 H 0.0701 0.1292 0.4917 0.045 Uiso 1 1 calc R U . . .
C19 C 0.1211(5) 0.05801(16) 0.4175(2) 0.0260(9) Uani 1 1 d . . . . .
C20 C 0.1006(4) 0.03751(16) 0.3307(2) 0.0264(9) Uani 1 1 d . . . . .
C21 C 0.1584(4) -0.02054(16) 0.3085(2) 0.0247(9) Uani 1 1 d . . . . .
C22 C 0.2378(5) -0.05698(16) 0.3731(2) 0.0255(9) Uani 1 1 d . . . . .
C23 C 0.2827(5) -0.11327(17) 0.3483(3) 0.0341(10) Uani 1 1 d . . . . .
H23 H 0.3346 -0.1390 0.3897 0.041 Uiso 1 1 calc R U . . .
C24 C 0.2492(5) -0.13030(17) 0.2618(3) 0.0360(10) Uani 1 1 d . . . . .
H24 H 0.2777 -0.1677 0.2440 0.043 Uiso 1 1 calc R U . . .
C25 C 0.1725(5) -0.09087(17) 0.2016(3) 0.0347(10) Uani 1 1 d . . . . .
H25 H 0.1510 -0.1027 0.1431 0.042 Uiso 1 1 calc R U . . .
C26 C 0.2681(4) -0.03538(16) 0.4636(2) 0.0267(9) Uani 1 1 d . . . . .
C27 C 0.2077(4) 0.02106(16) 0.4861(2) 0.0260(9) Uani 1 1 d . . . . .
C28 C 0.3142(5) 0.00770(17) 0.6297(3) 0.0294(10) Uani 1 1 d . . . . .
C29 C 0.3788(5) -0.04825(17) 0.6072(2) 0.0286(9) Uani 1 1 d . . . . .
C30 C 0.4711(5) -0.08217(19) 0.6728(3) 0.0367(11) Uani 1 1 d . . . . .
H30 H 0.5125 -0.1190 0.6589 0.044 Uiso 1 1 calc R U . . .
C31 C 0.4991(5) -0.0610(2) 0.7559(3) 0.0405(11) Uani 1 1 d . . . . .
H31 H 0.5613 -0.0833 0.7987 0.049 Uiso 1 1 calc R U . . .
C32 C 0.4354(5) -0.0055(2) 0.7787(3) 0.0399(11) Uani 1 1 d . . . . .
H32 H 0.4566 0.0082 0.8362 0.048 Uiso 1 1 calc R U . . .
C33 C 0.3437(5) 0.02795(19) 0.7179(3) 0.0366(10) Uani 1 1 d . . . . .
H33 H 0.3003 0.0640 0.7339 0.044 Uiso 1 1 calc R U . . .

loop_
_atom_site_aniso_label
_atom_site_aniso_U_11
_atom_site_aniso_U_22
_atom_site_aniso_U_33
_atom_site_aniso_U_23
_atom_site_aniso_U_13
_atom_site_aniso_U_12
Co1 0.0247(3) 0.0373(3) 0.0224(3) 0.0064(3) -0.0081(2) -0.0065(3)
O1W 0.101(4) 0.141(4) 0.121(4) -0.023(3) 0.016(3) -0.015(3)
O1 0.0320(17) 0.064(2) 0.0410(19) 0.0221(17) -0.0116(14) 0.0076(15)
O2 0.0275(16) 0.064(2) 0.066(2) 0.0169(18) -0.0217(16) -0.0180(16)
O3 0.0399(17) 0.0458(18) 0.0381(17) 0.0097(15) -0.0181(14) -0.0180(14)
O4 0.0287(15) 0.0543(19) 0.0276(16) 0.0157(15) -0.0056(12) -0.0108(13)
O5 0.055(2) 0.058(2) 0.046(2) -0.0061(17) -0.0248(17) 0.0075(16)
O6 0.0368(17) 0.072(2) 0.053(2) -0.0080(19) -0.0187(16) 0.0196(17)
O7 0.0284(15) 0.0356(16) 0.0453(18) 0.0216(15) -0.0129(13) -0.0035(12)
N1 0.0293(19) 0.0287(19) 0.032(2) 0.0086(16) -0.0081(15) -0.0010(15)
N2 0.0275(17) 0.035(2) 0.0188(18) 0.0005(16) -0.0032(14) -0.0013(15)
N3 0.0346(19) 0.0326(19) 0.0212(19) -0.0001(15) -0.0035(15) 0.0003(15)
N4 0.0313(19) 0.0350(19) 0.0256(19) 0.0011(16) -0.0031(15) 0.0021(15)
C1 0.0183(19) 0.028(2) 0.024(2) -0.0013(18) -0.0054(16) -0.0004(16)
C2 0.025(2) 0.028(2) 0.020(2) 0.0061(18) -0.0041(16) 0.0013(17)
C3 0.0187(19) 0.028(2) 0.019(2) 0.0004(17) -0.0040(16) -0.0008(16)
C4 0.018(2) 0.032(2) 0.026(2) -0.0031(19) -0.0077(17) 0.0021(17)
C5 0.023(2) 0.023(2) 0.025(2) 0.0041(18) -0.0058(17) 0.0015(16)
C6 0.022(2) 0.025(2) 0.030(2) 0.0034(18) -0.0056(17) -0.0054(17)
C7 0.026(2) 0.045(3) 0.024(2) 0.001(2) -0.0054(18) 0.002(2)
C8 0.022(2) 0.027(2) 0.033(2) 0.005(2) -0.0064(18) 0.0024(17)
C9 0.026(2) 0.030(2) 0.036(3) 0.012(2) -0.0116(19) -0.0027(18)
C10 0.037(3) 0.042(3) 0.026(2) 0.001(2) -0.0105(19) -0.004(2)
C11 0.028(2) 0.040(2) 0.044(3) -0.006(2) -0.004(2) 0.0050(19)
C12 0.034(2) 0.031(2) 0.028(2) 0.0058(19) -0.0117(19) -0.0004(19)
C13 0.043(3) 0.044(3) 0.028(2) -0.001(2) -0.012(2) 0.009(2)
C14 0.037(3) 0.048(3) 0.040(3) 0.004(2) -0.002(2) 0.015(2)
C15 0.033(2) 0.037(2) 0.041(3) 0.002(2) -0.012(2) 0.001(2)
C16 0.049(3) 0.035(3) 0.037(3) 0.007(2) -0.012(2) 0.004(2)
C17 0.059(3) 0.028(2) 0.048(3) 0.001(2) -0.008(2) 0.012(2)
C18 0.046(3) 0.033(2) 0.033(3) -0.004(2) -0.007(2) 0.004(2)
C19 0.025(2) 0.028(2) 0.024(2) -0.0010(19) -0.0013(17) -0.0047(17)
C20 0.0215(19) 0.030(2) 0.026(2) 0.0075(18) -0.0064(17) -0.0037(16)
C21 0.0217(19) 0.030(2) 0.022(2) 0.0018(18) -0.0033(16) -0.0043(17)
C22 0.026(2) 0.027(2) 0.023(2) 0.0020(18) -0.0045(17) -0.0015(17)
C23 0.040(2) 0.036(2) 0.025(2) 0.003(2) -0.0071(19) 0.005(2)
C24 0.048(3) 0.030(2) 0.030(2) -0.003(2) -0.003(2) 0.005(2)
C25 0.040(2) 0.041(3) 0.022(2) -0.007(2) -0.0057(19) 0.001(2)
C26 0.023(2) 0.033(2) 0.023(2) 0.0021(19) -0.0044(16) -0.0008(17)
C27 0.023(2) 0.033(2) 0.021(2) -0.0008(19) -0.0032(16) -0.0025(17)
C28 0.030(2) 0.036(2) 0.021(2) -0.0009(19) -0.0051(18) -0.0044(18)
C29 0.026(2) 0.036(2) 0.023(2) 0.0011(19) -0.0033(17) -0.0039(18)
C30 0.040(2) 0.043(3) 0.026(2) 0.007(2) -0.0083(19) 0.004(2)
C31 0.037(3) 0.056(3) 0.027(3) 0.011(2) -0.006(2) -0.001(2)
C32 0.041(3) 0.060(3) 0.018(2) -0.002(2) -0.004(2) -0.010(2)
C33 0.042(2) 0.041(2) 0.026(2) -0.008(2) -0.0016(19) 0.000(2)

loop_
_atom_type_symbol
_atom_type_description
_atom_type_scat_dispersion_real
_atom_type_scat_dispersion_imag
_atom_type_scat_source
C C 0.0033 0.0016 'International Tables Vol C Tables 4.2.6.8 and 6.1.1.4'
H H 0.0000 0.0000 'International Tables Vol C Tables 4.2.6.8 and 6.1.1.4'
N N 0.0061 0.0033 'International Tables Vol C Tables 4.2.6.8 and 6.1.1.4'
O O 0.0106 0.0060 'International Tables Vol C Tables 4.2.6.8 and 6.1.1.4'
Co Co 0.3494 0.9721 'International Tables Vol C Tables 4.2.6.8 and 6.1.1.4'

loop_
_geom_angle_atom_site_label_1
_geom_angle_atom_site_label_2
_geom_angle_atom_site_label_3
_geom_angle
_geom_angle_site_symmetry_1
_geom_angle_site_symmetry_3
_geom_angle_publ_flag
O1 Co1 O3 97.05(11) 1_455 3 ?
O1 Co1 O4 102.24(11) 1_455 . ?
O3 Co1 O4 103.24(12) 3 . ?
O1 Co1 N1 90.26(12) 1_455 . ?
O3 Co1 N1 139.10(12) 3 . ?
O4 Co1 N1 114.43(11) . . ?
O1 Co1 N2 161.30(12) 1_455 . ?
O3 Co1 N2 85.69(11) 3 . ?
O4 Co1 N2 95.07(11) . . ?
N1 Co1 N2 76.02(12) . . ?
H1A O1W H1B 101.5 . . ?
C7 O1 Co1 148.6(3) . 1_655 ?
C8 O3 Co1 147.4(3) . 3 ?
C8 O4 Co1 126.3(2) . . ?
C15 O6 H6A 108.8 . . ?
C5 O7 C9 120.6(3) . . ?
C16 N1 C20 116.5(3) . . ?
C16 N1 Co1 127.1(3) . . ?
C20 N1 Co1 116.4(3) . . ?
C25 N2 C21 117.6(3) . . ?
C25 N2 Co1 126.7(3) . . ?
C21 N2 Co1 115.8(2) . . ?
C27 N3 C28 116.6(3) . . ?
C26 N4 C29 117.1(3) . . ?
C2 C1 C6 119.8(3) . . ?
C2 C1 C7 119.0(3) . . ?
C6 C1 C7 121.2(3) . . ?
C1 C2 C3 120.5(3) . . ?
C1 C2 H2 119.7 . . ?
C3 C2 H2 119.7 . . ?
C2 C3 C4 119.4(3) . . ?
C2 C3 C8 120.5(3) . . ?
C4 C3 C8 120.1(3) . . ?
C5 C4 C3 119.3(3) . . ?
C5 C4 H4 120.4 . . ?
C3 C4 H4 120.4 . . ?
C6 C5 C4 121.3(3) . . ?
C6 C5 O7 114.4(3) . . ?
C4 C5 O7 124.1(3) . . ?
C5 C6 C1 119.6(3) . . ?
C5 C6 H6 120.2 . . ?
C1 C6 H6 120.2 . . ?
O2 C7 O1 126.0(3) . . ?
O2 C7 C1 118.6(4) . . ?
O1 C7 C1 115.4(4) . . ?
O3 C8 O4 126.4(4) . . ?
O3 C8 C3 116.5(4) . . ?
O4 C8 C3 117.1(3) . . ?
C10 C9 C14 121.3(4) . . ?
C10 C9 O7 121.5(4) . . ?
C14 C9 O7 116.8(4) . . ?
C9 C10 C11 119.1(4) . . ?
C9 C10 H10 120.5 . . ?
C11 C10 H10 120.5 . . ?
C12 C11 C10 120.1(4) . . ?
C12 C11 H11 119.9 . . ?
C10 C11 H11 119.9 . . ?
C13 C12 C11 119.2(4) . . ?
C13 C12 C15 118.9(4) . . ?
C11 C12 C15 121.9(4) . . ?
C14 C13 C12 120.9(4) . . ?
C14 C13 H13 119.5 . . ?
C12 C13 H13 119.5 . . ?
C9 C14 C13 119.4(4) . . ?
C9 C14 H14 120.3 . . ?
C13 C14 H14 120.3 . . ?
O5 C15 O6 124.2(4) . . ?
O5 C15 C12 121.6(4) . . ?
O6 C15 C12 114.2(4) . . ?
N1 C16 C17 123.3(4) . . ?
N1 C16 H16 118.4 . . ?
C17 C16 H16 118.4 . . ?
C18 C17 C16 120.2(4) . . ?
C18 C17 H17 119.9 . . ?
C16 C17 H17 119.9 . . ?
C17 C18 C19 118.5(4) . . ?
C17 C18 H18 120.8 . . ?
C19 C18 H18 120.8 . . ?
C18 C19 C20 117.9(3) . . ?
C18 C19 C27 122.7(4) . . ?
C20 C19 C27 119.3(3) . . ?
N1 C20 C19 123.5(4) . . ?
N1 C20 C21 115.7(3) . . ?
C19 C20 C21 120.8(3) . . ?
N2 C21 C22 123.0(3) . . ?
N2 C21 C20 116.1(3) . . ?
C22 C21 C20 120.9(3) . . ?
C21 C22 C23 118.0(3) . . ?
C21 C22 C26 119.2(3) . . ?
C23 C22 C26 122.8(3) . . ?
C24 C23 C22 119.2(4) . . ?
C24 C23 H23 120.4 . . ?
C22 C23 H23 120.4 . . ?
C23 C24 C25 119.0(4) . . ?
C23 C24 H24 120.5 . . ?
C25 C24 H24 120.5 . . ?
N2 C25 C24 123.2(4) . . ?
N2 C25 H25 118.4 . . ?
C24 C25 H25 118.4 . . ?
N4 C26 C27 121.4(3) . . ?
N4 C26 C22 118.6(3) . . ?
C27 C26 C22 120.0(3) . . ?
N3 C27 C26 122.5(3) . . ?
N3 C27 C19 117.9(3) . . ?
C26 C27 C19 119.6(3) . . ?
N3 C28 C33 119.6(4) . . ?
N3 C28 C29 121.3(3) . . ?
C33 C28 C29 119.1(4) . . ?
N4 C29 C30 119.3(4) . . ?
N4 C29 C28 121.2(3) . . ?
C30 C29 C28 119.5(4) . . ?
C31 C30 C29 119.8(4) . . ?
C31 C30 H30 120.1 . . ?
C29 C30 H30 120.1 . . ?
C30 C31 C32 121.0(4) . . ?
C30 C31 H31 119.5 . . ?
C32 C31 H31 119.5 . . ?
C33 C32 C31 120.9(4) . . ?
C33 C32 H32 119.5 . . ?
C31 C32 H32 119.5 . . ?
C32 C33 C28 119.7(4) . . ?
C32 C33 H33 120.2 . . ?
C28 C33 H33 120.2 . . ?

loop_
_geom_bond_atom_site_label_1
_geom_bond_atom_site_label_2
_geom_bond_distance
_geom_bond_site_symmetry_2
_geom_bond_publ_flag
Co1 O1 1.984(3) 1_455 ?
Co1 O3 1.995(3) 3 ?
Co1 O4 2.001(3) . ?
Co1 N1 2.126(3) . ?
Co1 N2 2.146(3) . ?
O1W H1A 0.9353 . ?
O1W H1B 0.9249 . ?
O1 C7 1.251(4) . ?
O2 C7 1.239(5) . ?
O3 C8 1.251(4) . ?
O4 C8 1.261(4) . ?
O5 C15 1.211(5) . ?
O6 C15 1.302(5) . ?
O6 H6A 0.8950 . ?
O7 C5 1.387(4) . ?
O7 C9 1.405(4) . ?
N1 C16 1.341(5) . ?
N1 C20 1.357(4) . ?
N2 C25 1.333(5) . ?
N2 C21 1.349(4) . ?
N3 C27 1.331(5) . ?
N3 C28 1.359(4) . ?
N4 C26 1.335(4) . ?
N4 C29 1.358(4) . ?
C1 C2 1.387(5) . ?
C1 C6 1.387(5) . ?
C1 C7 1.517(5) . ?
C2 C3 1.387(4) . ?
C2 H2 0.9300 . ?
C3 C4 1.400(5) . ?
C3 C8 1.486(5) . ?
C4 C5 1.379(5) . ?
C4 H4 0.9300 . ?
C5 C6 1.377(4) . ?
C6 H6 0.9300 . ?
C9 C10 1.365(6) . ?
C9 C14 1.367(6) . ?
C10 C11 1.395(5) . ?
C10 H10 0.9300 . ?
C11 C12 1.381(6) . ?
C11 H11 0.9300 . ?
C12 C13 1.375(6) . ?
C12 C15 1.494(5) . ?
C13 C14 1.374(5) . ?
C13 H13 0.9300 . ?
C14 H14 0.9300 . ?
C16 C17 1.374(6) . ?
C16 H16 0.9300 . ?
C17 C18 1.368(5) . ?
C17 H17 0.9300 . ?
C18 C19 1.396(5) . ?
C18 H18 0.9300 . ?
C19 C20 1.396(5) . ?
C19 C27 1.462(5) . ?
C20 C21 1.449(5) . ?
C21 C22 1.392(5) . ?
C22 C23 1.393(5) . ?
C22 C26 1.461(5) . ?
C23 C24 1.373(5) . ?
C23 H23 0.9300 . ?
C24 C25 1.385(5) . ?
C24 H24 0.9300 . ?
C25 H25 0.9300 . ?
C26 C27 1.423(5) . ?
C28 C33 1.417(5) . ?
C28 C29 1.424(5) . ?
C29 C30 1.411(5) . ?
C30 C31 1.353(5) . ?
C30 H30 0.9300 . ?
C31 C32 1.414(6) . ?
C31 H31 0.9300 . ?
C32 C33 1.356(5) . ?
C32 H32 0.9300 . ?
C33 H33 0.9300 . ?

loop_
_geom_hbond_atom_site_label_D
_geom_hbond_atom_site_label_H
_geom_hbond_atom_site_label_A
_geom_hbond_distance_DH
_geom_hbond_distance_HA
_geom_hbond_distance_DA
_geom_hbond_angle_DHA
_geom_hbond_site_symmetry_A
O6 H6A O2 0.89 1.72 2.610(4) 175 4_465
O1W H1A O5 0.94 2.29 3.079(5) 142 .
O1W H1B O2 0.92 2.25 3.143(6) 162 4_465

loop_
_geom_torsion_atom_site_label_1
_geom_torsion_atom_site_label_2
_geom_torsion_atom_site_label_3
_geom_torsion_atom_site_label_4
_geom_torsion
_geom_torsion_site_symmetry_1
_geom_torsion_site_symmetry_2
_geom_torsion_site_symmetry_3
_geom_torsion_site_symmetry_4
_geom_torsion_publ_flag
C6 C1 C2 C3 1.4(6) . . . . ?
C7 C1 C2 C3 -176.0(4) . . . . ?
C1 C2 C3 C4 1.7(5) . . . . ?
C1 C2 C3 C8 -178.5(4) . . . . ?
C2 C3 C4 C5 -2.9(5) . . . . ?
C8 C3 C4 C5 177.2(3) . . . . ?
C3 C4 C5 C6 1.1(6) . . . . ?
C3 C4 C5 O7 176.8(3) . . . . ?
C9 O7 C5 C6 -172.7(4) . . . . ?
C9 O7 C5 C4 11.3(6) . . . . ?
C4 C5 C6 C1 2.1(6) . . . . ?
O7 C5 C6 C1 -174.1(3) . . . . ?
C2 C1 C6 C5 -3.3(6) . . . . ?
C7 C1 C6 C5 174.1(4) . . . . ?
Co1 O1 C7 O2 -38.1(8) 1_655 . . . ?
Co1 O1 C7 C1 141.3(4) 1_655 . . . ?
C2 C1 C7 O2 -175.6(4) . . . . ?
C6 C1 C7 O2 7.0(6) . . . . ?
C2 C1 C7 O1 5.0(5) . . . . ?
C6 C1 C7 O1 -172.4(4) . . . . ?
Co1 O3 C8 O4 -47.0(8) 3 . . . ?
Co1 O3 C8 C3 133.3(4) 3 . . . ?
Co1 O4 C8 O3 -39.9(6) . . . . ?
Co1 O4 C8 C3 139.7(3) . . . . ?
C2 C3 C8 O3 -148.4(4) . . . . ?
C4 C3 C8 O3 31.4(5) . . . . ?
C2 C3 C8 O4 31.8(5) . . . . ?
C4 C3 C8 O4 -148.3(4) . . . . ?
C5 O7 C9 C10 66.3(5) . . . . ?
C5 O7 C9 C14 -120.6(4) . . . . ?
C14 C9 C10 C11 -1.6(6) . . . . ?
O7 C9 C10 C11 171.2(3) . . . . ?
C9 C10 C11 C12 2.2(6) . . . . ?
C10 C11 C12 C13 -1.3(6) . . . . ?
C10 C11 C12 C15 177.6(4) . . . . ?
C11 C12 C13 C14 -0.3(6) . . . . ?
C15 C12 C13 C14 -179.2(4) . . . . ?
C10 C9 C14 C13 0.0(6) . . . . ?
O7 C9 C14 C13 -173.1(3) . . . . ?
C12 C13 C14 C9 1.0(7) . . . . ?
C13 C12 C15 O5 21.7(6) . . . . ?
C11 C12 C15 O5 -157.2(4) . . . . ?
C13 C12 C15 O6 -157.8(4) . . . . ?
C11 C12 C15 O6 23.3(6) . . . . ?
C20 N1 C16 C17 0.3(6) . . . . ?
Co1 N1 C16 C17 179.5(3) . . . . ?
N1 C16 C17 C18 0.2(7) . . . . ?
C16 C17 C18 C19 -0.4(7) . . . . ?
C17 C18 C19 C20 0.0(6) . . . . ?
C17 C18 C19 C27 179.2(4) . . . . ?
C16 N1 C20 C19 -0.6(5) . . . . ?
Co1 N1 C20 C19 -179.9(3) . . . . ?
C16 N1 C20 C21 178.5(3) . . . . ?
Co1 N1 C20 C21 -0.8(4) . . . . ?
C18 C19 C20 N1 0.5(6) . . . . ?
C27 C19 C20 N1 -178.7(3) . . . . ?
C18 C19 C20 C21 -178.6(3) . . . . ?
C27 C19 C20 C21 2.2(5) . . . . ?
C25 N2 C21 C22 1.8(5) . . . . ?
Co1 N2 C21 C22 -178.7(3) . . . . ?
C25 N2 C21 C20 -177.1(3) . . . . ?
Co1 N2 C21 C20 2.4(4) . . . . ?
N1 C20 C21 N2 -1.0(5) . . . . ?
C19 C20 C21 N2 178.1(3) . . . . ?
N1 C20 C21 C22 180.0(3) . . . . ?
C19 C20 C21 C22 -0.9(5) . . . . ?
N2 C21 C22 C23 -1.9(6) . . . . ?
C20 C21 C22 C23 176.9(3) . . . . ?
N2 C21 C22 C26 179.1(3) . . . . ?
C20 C21 C22 C26 -2.0(5) . . . . ?
C21 C22 C23 C24 0.8(6) . . . . ?
C26 C22 C23 C24 179.8(4) . . . . ?
C22 C23 C24 C25 0.3(6) . . . . ?
C21 N2 C25 C24 -0.7(6) . . . . ?
Co1 N2 C25 C24 179.9(3) . . . . ?
C23 C24 C25 N2 -0.4(6) . . . . ?
C29 N4 C26 C27 0.9(5) . . . . ?
C29 N4 C26 C22 -179.6(3) . . . . ?
C21 C22 C26 N4 -176.0(3) . . . . ?
C23 C22 C26 N4 5.1(6) . . . . ?
C21 C22 C26 C27 3.6(5) . . . . ?
C23 C22 C26 C27 -175.4(4) . . . . ?
C28 N3 C27 C26 1.5(5) . . . . ?
C28 N3 C27 C19 -178.0(3) . . . . ?
N4 C26 C27 N3 -2.1(6) . . . . ?
C22 C26 C27 N3 178.4(3) . . . . ?
N4 C26 C27 C19 177.3(3) . . . . ?
C22 C26 C27 C19 -2.2(5) . . . . ?
C18 C19 C27 N3 -0.4(6) . . . . ?
C20 C19 C27 N3 178.7(3) . . . . ?
C18 C19 C27 C26 -179.8(4) . . . . ?
C20 C19 C27 C26 -0.7(5) . . . . ?
C27 N3 C28 C33 178.8(4) . . . . ?
C27 N3 C28 C29 0.1(5) . . . . ?
C26 N4 C29 C30 -179.0(3) . . . . ?
C26 N4 C29 C28 0.7(5) . . . . ?
N3 C28 C29 N4 -1.2(6) . . . . ?
C33 C28 C29 N4 -180.0(4) . . . . ?
N3 C28 C29 C30 178.5(3) . . . . ?
C33 C28 C29 C30 -0.3(6) . . . . ?
N4 C29 C30 C31 178.9(4) . . . . ?
C28 C29 C30 C31 -0.8(6) . . . . ?
C29 C30 C31 C32 0.8(6) . . . . ?
C30 C31 C32 C33 0.3(6) . . . . ?
C31 C32 C33 C28 -1.4(6) . . . . ?
N3 C28 C33 C32 -177.4(4) . . . . ?
C29 C28 C33 C32 1.3(6) . . . . ?
